data_4104496
loop_
_publ_author_name
'Mary Grellier'
'Tahra Ayed'
'Jean-Claude Barthelat'
'Alberto Albinati'
'Sax Mason'
'Laure Vendier'
'Yannick Coppel'
'Sylviane Sabo-Etienne'

_publ_contact_author_address
;
 Laboratoire de Chimie de Coordination
 205 Route de Narbonne
 31077 Toulouse Cedex 04
;
_publ_contact_author_email sabo@lcc-toulouse.fr
_publ_contact_author_name 'Sylviane Sabo-Etienne'
_publ_section_title
;
 Versatile Coordination of 2-Pyridinetetramethyldisilazane at Ruthenium:
 Ru(II) vs Ru(IV) As Evidenced by NMR, X-ray, Neutron, and DFT Studies
;
_journal_name_full 'Journal of the American Chemical Society'
_journal_page_first 7633
_journal_page_last 7640
_journal_paper_doi 10.1021/ja901140v
_journal_volume 131
_journal_year 2009
_chemical_formula_sum 'C27 H52 N6 Ru Si6'
_chemical_formula_weight 730.33
_chemical_name_common Ru(H)[(SiMe2)(N-[(C5H4N)(SiMe2H)]3(PCy3)2
_space_group_IT_number 148
_symmetry_cell_setting trigonal
_symmetry_space_group_name_Hall '-R 3'
_symmetry_space_group_name_H-M 'R -3 :H'
_atom_sites_solution_hydrogens difmap
_atom_sites_solution_primary 'X-ray geometry'
_atom_sites_solution_secondary difmap
_audit_creation_method SHELXL-97
_cell_angle_alpha 90.00
_cell_angle_beta 90.00
_cell_angle_gamma 120.00
_cell_formula_units_Z 6
_cell_length_a 18.5880(3)
_cell_length_b 18.5880(3)
_cell_length_c 18.8361(3)
_cell_measurement_reflns_used 2535
_cell_measurement_temperature 20(2)
_cell_measurement_theta_max 61.64
_cell_measurement_theta_min 2.74
_cell_volume 5636.21(16)
_computing_cell_refinement 'ILL RAFD9'
_computing_data_collection 'ILL HKLGEN, MAD'
_computing_data_reduction 'ILL Retreat'
_computing_molecular_graphics 'ORTEP for Windows v1.074 (L.J. Farrugia 1997)'
_computing_publication_material 'WinGX v1.64.05(L.J. Farrugia,J. Appl. Cryst.,1999,32, 837)'
_computing_structure_refinement 'SHELXL-97 (Sheldrick, 1997)'
_diffrn_ambient_temperature 20(2)
_diffrn_detector_area_resol_mean '1.5 mm vert. 2.5 mm hor.'
_diffrn_measured_fraction_theta_full 0.958
_diffrn_measured_fraction_theta_max 0.958
_diffrn_measurement_device_type 'D19 position-sensitive detector diffractometer'
_diffrn_measurement_method 'omega step-scans'
_diffrn_radiation_monochromator 'Cu (331)'
_diffrn_radiation_probe neutron
_diffrn_radiation_source 'ILL High Flux Reactor'
_diffrn_radiation_type neutron
_diffrn_radiation_wavelength 1.16954(2)
_diffrn_reflns_av_R_equivalents 0.0971
_diffrn_reflns_av_sigmaI/netI 0.0854
_diffrn_reflns_limit_h_max 22
_diffrn_reflns_limit_h_min -21
_diffrn_reflns_limit_k_max 26
_diffrn_reflns_limit_k_min -16
_diffrn_reflns_limit_l_max 26
_diffrn_reflns_limit_l_min -28
_diffrn_reflns_number 13183
_diffrn_reflns_theta_full 61.71
_diffrn_reflns_theta_max 61.71
_diffrn_reflns_theta_min 2.74
_diffrn_standards_decay_% 0
_diffrn_standards_interval_time '8 hours'
_diffrn_standards_number 10
_exptl_absorpt_coefficient_mu 0.201
_exptl_absorpt_correction_T_max 0.9675
_exptl_absorpt_correction_T_min 0.9066
_exptl_absorpt_correction_type cylinder
_exptl_absorpt_process_details 'program D19abscan'
_exptl_crystal_colour 'dark yellow'
_exptl_crystal_density_diffrn 1.290
_exptl_crystal_density_method 'not measured'
_exptl_crystal_description prismatic
_exptl_crystal_F_000 44
_exptl_crystal_size_max 2.1
_exptl_crystal_size_mid 2.0
_exptl_crystal_size_min 1.2
_refine_diff_density_max 1.362
_refine_diff_density_min -1.217
_refine_diff_density_rms 0.291
_refine_ls_extinction_method none
_refine_ls_goodness_of_fit_ref 1.119
_refine_ls_hydrogen_treatment refall
_refine_ls_matrix_type full
_refine_ls_number_parameters 278
_refine_ls_number_reflns 4285
_refine_ls_number_restraints 0
_refine_ls_restrained_S_all 1.119
_refine_ls_R_factor_all 0.1080
_refine_ls_R_factor_gt 0.0698
_refine_ls_shift/su_max 0.001
_refine_ls_shift/su_mean 0.000
_refine_ls_structure_factor_coef Fsqd
_refine_ls_weighting_details 'calc w=1/[\s^2^(Fo^2^)+(0.0000P)^2^+2.5085P] where P=(Fo^2^+2Fc^2^)/3'
_refine_ls_weighting_scheme calc
_refine_ls_wR_factor_gt 0.1306
_refine_ls_wR_factor_ref 0.1483
_reflns_number_gt 3216
_reflns_number_total 4285
_reflns_threshold_expression >2sigma(I)
_cod_data_source_file ja901140v_si_003.cif
_cod_data_source_block ruy21
_cod_original_cell_volume 5636.2(2)
_cod_original_sg_symbol_H-M 'R -3'
_cod_database_code 4104496

loop_
_symmetry_equiv_pos_as_xyz
'x, y, z'
'-y, x-y, z'
'-x+y, -x, z'
'x+2/3, y+1/3, z+1/3'
'-y+2/3, x-y+1/3, z+1/3'
'-x+y+2/3, -x+1/3, z+1/3'
'x+1/3, y+2/3, z+2/3'
'-y+1/3, x-y+2/3, z+2/3'
'-x+y+1/3, -x+2/3, z+2/3'
'-x, -y, -z'
'y, -x+y, -z'
'x-y, x, -z'
'-x+2/3, -y+1/3, -z+1/3'
'y+2/3, -x+y+1/3, -z+1/3'
'x-y+2/3, x+1/3, -z+1/3'
'-x+1/3, -y+2/3, -z+2/3'
'y+1/3, -x+y+2/3, -z+2/3'
'x-y+1/3, x+2/3, -z+2/3'

loop_
_atom_site_label
_atom_site_type_symbol
_atom_site_fract_x
_atom_site_fract_y
_atom_site_fract_z
_atom_site_U_iso_or_equiv
_atom_site_adp_type
_atom_site_occupancy
_atom_site_symmetry_multiplicity
_atom_site_calc_flag
_atom_site_refinement_flags
Ru1 Ru 1.0000 0.0000 0.20208(12) 0.0118(4) Uani 1 3 d S
H10 H 1.0000 0.0000 0.2848(4) 0.0413(17) Uani 1 3 d S
Si1 Si 1.05926(15) -0.07027(15) 0.25660(12) 0.0134(4) Uani 1 1 d .
Si2 Si 1.21073(15) -0.08829(15) 0.21293(13) 0.0146(4) Uani 1 1 d .
H11 H 1.1613(3) -0.1561(3) 0.2638(2) 0.0376(9) Uani 1 1 d .
N1 N 1.11240(6) 0.04263(6) 0.13457(5) 0.01295(18) Uani 1 1 d .
N2 N 1.15139(7) -0.03901(7) 0.20184(6) 0.01478(19) Uani 1 1 d .
C5 C 1.17070(9) 0.02101(9) 0.15133(8) 0.0131(2) Uani 1 1 d .
C3 C 1.26480(10) 0.11878(10) 0.06398(8) 0.0163(3) Uani 1 1 d .
H3 H 1.3255(2) 0.1497(3) 0.0381(2) 0.0344(8) Uani 1 1 d .
C2 C 1.20343(10) 0.13778(10) 0.04496(8) 0.0153(3) Uani 1 1 d .
H2 H 1.2129(2) 0.1821(2) 0.0034(2) 0.0305(7) Uani 1 1 d .
C1 C 1.12949(9) 0.09885(10) 0.08230(8) 0.0142(3) Uani 1 1 d .
H1 H 1.0807(2) 0.1131(3) 0.0708(2) 0.0301(7) Uani 1 1 d .
C4 C 1.24876(9) 0.06119(10) 0.11646(8) 0.0153(3) Uani 1 1 d .
H4 H 1.2970(2) 0.0479(3) 0.1321(2) 0.0327(8) Uani 1 1 d .
C6 C 1.10012(11) -0.04765(11) 0.35044(9) 0.0204(3) Uani 1 1 d .
H6A H 1.1349(3) -0.0788(3) 0.3644(3) 0.0438(10) Uani 1 1 d .
H6B H 1.0490(3) -0.0682(4) 0.3879(2) 0.0472(11) Uani 1 1 d .
H6C H 1.1413(4) 0.0193(3) 0.3591(3) 0.0460(11) Uani 1 1 d .
C7 C 0.99553(11) -0.18788(10) 0.25323(9) 0.0191(3) Uani 1 1 d .
H7A H 0.9831(4) -0.2114(3) 0.1989(2) 0.0439(11) Uani 1 1 d .
H7B H 0.9346(3) -0.2077(3) 0.2773(3) 0.0508(13) Uani 1 1 d .
H7C H 1.0239(3) -0.2186(3) 0.2808(3) 0.0434(10) Uani 1 1 d .
C8 C 1.31440(12) -0.02127(12) 0.25428(10) 0.0234(3) Uani 1 1 d .
H8A H 1.3581(3) 0.0299(4) 0.2216(3) 0.0520(13) Uani 1 1 d .
H8B H 1.3425(3) -0.0591(4) 0.2671(3) 0.0491(12) Uani 1 1 d .
H8C H 1.3076(4) 0.0044(4) 0.3042(3) 0.0530(13) Uani 1 1 d .
C9 C 1.22064(12) -0.13444(12) 0.12783(10) 0.0236(3) Uani 1 1 d .
H9A H 1.1604(4) -0.1699(4) 0.1024(3) 0.0585(15) Uani 1 1 d .
H9B H 1.2445(5) -0.1762(4) 0.1383(3) 0.0557(14) Uani 1 1 d .
H9C H 1.2618(4) -0.0882(4) 0.0899(3) 0.0543(13) Uani 1 1 d .

loop_
_atom_site_aniso_label
_atom_site_aniso_U_11
_atom_site_aniso_U_22
_atom_site_aniso_U_33
_atom_site_aniso_U_23
_atom_site_aniso_U_13
_atom_site_aniso_U_12
Ru1 0.0111(6) 0.0111(6) 0.0133(9) 0.000 0.000 0.0055(3)
H10 0.050(3) 0.050(3) 0.024(3) 0.000 0.000 0.0250(14)
Si1 0.0130(10) 0.0129(10) 0.0146(9) 0.0024(7) 0.0021(7) 0.0069(8)
Si2 0.0128(10) 0.0150(10) 0.0179(9) 0.0017(8) -0.0005(7) 0.0083(8)
H11 0.040(2) 0.0296(19) 0.044(2) 0.0147(16) 0.0093(16) 0.0174(17)
N1 0.0110(4) 0.0112(4) 0.0161(4) 0.0012(3) 0.0000(3) 0.0051(3)
N2 0.0128(4) 0.0143(4) 0.0183(4) 0.0032(3) 0.0011(3) 0.0077(4)
C5 0.0111(6) 0.0117(6) 0.0163(6) 0.0017(4) -0.0011(4) 0.0056(5)
C3 0.0118(6) 0.0177(7) 0.0181(6) 0.0035(5) 0.0004(5) 0.0064(5)
H3 0.0216(16) 0.044(2) 0.0379(18) 0.0152(16) 0.0105(13) 0.0165(16)
C2 0.0118(6) 0.0155(6) 0.0173(6) 0.0030(5) -0.0005(5) 0.0059(5)
H2 0.0270(17) 0.0292(17) 0.0348(17) 0.0126(14) 0.0030(13) 0.0138(14)
C1 0.0117(6) 0.0142(6) 0.0173(6) 0.0019(5) -0.0005(5) 0.0069(5)
H1 0.0247(16) 0.0351(18) 0.0350(17) 0.0088(14) 0.0011(13) 0.0184(15)
C4 0.0115(6) 0.0165(7) 0.0177(6) 0.0031(5) 0.0002(5) 0.0069(5)
H4 0.0239(16) 0.041(2) 0.0381(18) 0.0096(15) 0.0016(13) 0.0195(16)
C6 0.0239(8) 0.0236(8) 0.0166(6) 0.0010(5) -0.0024(5) 0.0140(7)
H6A 0.056(3) 0.054(3) 0.041(2) 0.0014(19) -0.0089(19) 0.042(3)
H6B 0.046(3) 0.065(3) 0.0309(19) 0.0050(19) 0.0083(17) 0.028(2)
H6C 0.054(3) 0.030(2) 0.045(2) -0.0057(17) -0.012(2) 0.015(2)
C7 0.0201(7) 0.0132(7) 0.0239(7) 0.0040(5) 0.0023(6) 0.0081(6)
H7A 0.064(3) 0.0263(19) 0.0339(19) -0.0068(14) -0.0074(19) 0.017(2)
H7B 0.034(2) 0.032(2) 0.077(3) 0.012(2) 0.024(2) 0.0095(18)
H7C 0.048(3) 0.032(2) 0.054(3) 0.0125(18) -0.004(2) 0.023(2)
C8 0.0193(7) 0.0259(8) 0.0255(8) 0.0026(6) -0.0049(6) 0.0118(7)
H8A 0.041(3) 0.046(3) 0.053(3) 0.017(2) -0.007(2) 0.009(2)
H8B 0.040(2) 0.051(3) 0.067(3) 0.008(2) -0.010(2) 0.030(2)
H8C 0.051(3) 0.066(3) 0.041(2) -0.018(2) -0.010(2) 0.028(3)
C9 0.0275(9) 0.0236(8) 0.0246(8) -0.0025(6) 0.0008(6) 0.0165(7)
H9A 0.050(3) 0.072(4) 0.054(3) -0.028(3) -0.015(2) 0.030(3)
H9B 0.083(4) 0.059(3) 0.053(3) -0.007(2) -0.001(3) 0.057(3)
H9C 0.063(3) 0.052(3) 0.043(2) 0.007(2) 0.022(2) 0.025(3)

loop_
_atom_type_symbol
_atom_type_description
_atom_type_scat_dispersion_real
_atom_type_scat_dispersion_imag
_atom_type_scat_source
C C 0.66460 0.0000 'Neutron Scattering Lengths, Neutron Data Booklet, 2nd Ed.1.1-1 ILL, 2003.'
H H -0.37390 0.0000 'Neutron Scattering Lengths, Neutron Data Booklet, 2nd Ed.1.1-1 ILL, 2003.'
P P 0.513 0.0000 'Neutron Scattering Lengths, Neutron Data Booklet, 2nd Ed.1.1-1 ILL, 2003.'
Ru Ru 0.702 0.0000 'Neutron Scattering Lengths, Neutron Data Booklet, 2nd Ed.1.1-1 ILL, 2003.'

loop_
_geom_angle_atom_site_label_1
_geom_angle_atom_site_label_2
_geom_angle_atom_site_label_3
_geom_angle
_geom_angle_site_symmetry_1
_geom_angle_site_symmetry_3
N1 Ru1 N1 90.60(8) 3_765 .
N1 Ru1 N1 90.60(8) 3_765 2_645
N1 Ru1 N1 90.60(8) . 2_645
N1 Ru1 Si1 170.29(11) 3_765 2_645
N1 Ru1 Si1 86.70(7) . 2_645
N1 Ru1 Si1 80.12(6) 2_645 2_645
N1 Ru1 Si1 86.70(7) 3_765 .
N1 Ru1 Si1 80.12(6) . .
N1 Ru1 Si1 170.29(11) 2_645 .
Si1 Ru1 Si1 101.99(9) 2_645 .
N1 Ru1 Si1 80.12(6) 3_765 3_765
N1 Ru1 Si1 170.29(11) . 3_765
N1 Ru1 Si1 86.70(7) 2_645 3_765
Si1 Ru1 Si1 101.99(9) 2_645 3_765
Si1 Ru1 Si1 101.99(9) . 3_765
N1 Ru1 N2 46.59(3) 3_765 3_765
N1 Ru1 N2 137.06(8) . 3_765
N1 Ru1 N2 87.29(4) 2_645 3_765
Si1 Ru1 N2 134.76(8) 2_645 3_765
Si1 Ru1 N2 97.54(6) . 3_765
Si1 Ru1 N2 33.54(6) 3_765 3_765
N1 Ru1 N2 137.06(8) 3_765 2_645
N1 Ru1 N2 87.29(4) . 2_645
N1 Ru1 N2 46.59(3) 2_645 2_645
Si1 Ru1 N2 33.54(6) 2_645 2_645
Si1 Ru1 N2 134.76(8) . 2_645
Si1 Ru1 N2 97.54(6) 3_765 2_645
N2 Ru1 N2 120.0 3_765 2_645
N1 Ru1 N2 87.29(4) 3_765 .
N1 Ru1 N2 46.59(3) . .
N1 Ru1 N2 137.06(8) 2_645 .
Si1 Ru1 N2 97.54(6) 2_645 .
Si1 Ru1 N2 33.54(6) . .
Si1 Ru1 N2 134.76(8) 3_765 .
N2 Ru1 N2 120.0 3_765 .
N2 Ru1 N2 120.0 2_645 .
N1 Ru1 H10 124.84(5) 3_765 .
N1 Ru1 H10 124.84(5) . .
N1 Ru1 H10 124.84(5) 2_645 .
Si1 Ru1 H10 63.81(8) 2_645 .
Si1 Ru1 H10 63.81(8) . .
Si1 Ru1 H10 63.81(8) 3_765 .
N2 Ru1 H10 90.08(4) 3_765 .
N2 Ru1 H10 90.08(4) 2_645 .
N2 Ru1 H10 90.08(4) . .
N2 Si1 C6 104.43(13) . .
N2 Si1 C7 107.08(14) . .
C6 Si1 C7 103.78(13) . .
N2 Si1 Ru1 101.76(11) . .
C6 Si1 Ru1 122.64(14) . .
C7 Si1 Ru1 115.74(12) . .
N2 Si2 C8 114.12(15) . .
N2 Si2 C9 111.56(14) . .
C8 Si2 C9 111.03(15) . .
N2 Si2 H11 103.6(2) . .
C8 Si2 H11 107.0(2) . .
C9 Si2 H11 109.0(2) . .
C1 N1 C5 118.71(12) . .
C1 N1 Ru1 120.45(10) . .
C5 N1 Ru1 120.27(9) . .
C1 N1 N2 149.46(10) . .
C5 N1 N2 30.83(7) . .
Ru1 N1 N2 89.98(6) . .
C5 N2 Si2 121.86(12) . .
C5 N2 Si1 118.24(12) . .
Si2 N2 Si1 119.87(12) . .
C5 N2 N1 30.76(7) . .
Si2 N2 N1 150.85(10) . .
Si1 N2 N1 88.12(9) . .
C5 N2 Ru1 73.86(8) . .
Si2 N2 Ru1 162.84(10) . .
Si1 N2 Ru1 44.70(8) . .
N1 N2 Ru1 43.43(4) . .
N1 C5 N2 118.42(12) . .
N1 C5 C4 119.39(13) . .
N2 C5 C4 122.20(13) . .
C4 C3 C2 119.57(14) . .
C4 C3 H3 119.7(3) . .
C2 C3 H3 120.8(3) . .
C1 C2 C3 117.40(14) . .
C1 C2 H2 120.4(2) . .
C3 C2 H2 122.2(2) . .
N1 C1 C2 124.21(13) . .
N1 C1 H1 115.5(2) . .
C2 C1 H1 120.3(2) . .
C3 C4 C5 120.61(14) . .
C3 C4 H4 119.4(3) . .
C5 C4 H4 120.0(3) . .
Si1 C6 H6A 112.7(3) . .
Si1 C6 H6B 110.2(3) . .
H6A C6 H6B 107.6(4) . .
Si1 C6 H6C 111.5(3) . .
H6A C6 H6C 107.6(5) . .
H6B C6 H6C 107.1(5) . .
Si1 C7 H7A 112.2(3) . .
Si1 C7 H7B 108.5(3) . .
H7A C7 H7B 106.1(5) . .
Si1 C7 H7C 113.7(3) . .
H7A C7 H7C 107.4(4) . .
H7B C7 H7C 108.5(4) . .
Si2 C8 H8A 114.9(3) . .
Si2 C8 H8B 109.2(3) . .
H8A C8 H8B 107.5(5) . .
Si2 C8 H8C 110.2(3) . .
H8A C8 H8C 107.8(5) . .
H8B C8 H8C 106.8(5) . .
Si2 C9 H9A 110.4(3) . .
Si2 C9 H9B 109.9(3) . .
H9A C9 H9B 108.2(6) . .
Si2 C9 H9C 113.1(3) . .
H9A C9 H9C 107.2(6) . .
H9B C9 H9C 107.9(5) . .

loop_
_geom_bond_atom_site_label_1
_geom_bond_atom_site_label_2
_geom_bond_distance
_geom_bond_site_symmetry_2
Ru1 N1 2.2259(17) 3_765
Ru1 N1 2.2259(17) .
Ru1 N1 2.2259(17) 2_645
Ru1 Si1 2.326(3) 2_645
Ru1 Si1 2.326(3) .
Ru1 Si1 2.326(3) 3_765
Ru1 N2 3.2380(11) 3_765
Ru1 N2 3.2380(11) 2_645
Ru1 N2 3.2380(11) .
Ru1 H10 1.559(7) .
Si1 N2 1.827(2) .
Si1 C6 1.886(3) .
Si1 C7 1.896(3) .
Si2 N2 1.763(3) .
Si2 C8 1.863(3) .
Si2 C9 1.870(3) .
Si2 H11 1.481(5) .
N1 C1 1.3529(18) .
N1 C5 1.3678(18) .
N1 N2 2.3522(15) .
N2 C5 1.3704(18) .
C5 C4 1.418(2) .
C3 C4 1.376(2) .
C3 C2 1.399(2) .
C3 H3 1.092(4) .
C2 C1 1.383(2) .
C2 H2 1.085(4) .
C1 H1 1.087(4) .
C4 H4 1.083(4) .
C6 H6A 1.094(5) .
C6 H6B 1.088(5) .
C6 H6C 1.099(5) .
C7 H7A 1.091(5) .
C7 H7B 1.099(5) .
C7 H7C 1.084(5) .
C8 H8A 1.081(5) .
C8 H8B 1.092(5) .
C8 H8C 1.090(5) .
C9 H9A 1.086(6) .
C9 H9B 1.088(5) .
C9 H9C 1.084(6) .

loop_
_geom_torsion_atom_site_label_1
_geom_torsion_atom_site_label_2
_geom_torsion_atom_site_label_3
_geom_torsion_atom_site_label_4
_geom_torsion
_geom_torsion_site_symmetry_1
N1 Ru1 Si1 N2 90.08(11) 3_765
N1 Ru1 Si1 N2 -1.10(10) .
N1 Ru1 Si1 N2 16.1(5) 2_645
Si1 Ru1 Si1 N2 -85.55(17) 2_645
Si1 Ru1 Si1 N2 169.24(11) 3_765
N2 Ru1 Si1 N2 135.49(10) 3_765
N2 Ru1 Si1 N2 -77.20(15) 2_645
N1 Ru1 Si1 C6 -154.11(15) 3_765
N1 Ru1 Si1 C6 114.71(15) .
N1 Ru1 Si1 C6 131.9(4) 2_645
Si1 Ru1 Si1 C6 30.27(16) 2_645
Si1 Ru1 Si1 C6 -74.94(12) 3_765
N2 Ru1 Si1 C6 -108.69(14) 3_765
N2 Ru1 Si1 C6 38.6(2) 2_645
N2 Ru1 Si1 C6 115.8(2) .
N1 Ru1 Si1 C7 -25.60(13) 3_765
N1 Ru1 Si1 C7 -116.78(13) .
N1 Ru1 Si1 C7 -99.6(5) 2_645
Si1 Ru1 Si1 C7 158.77(10) 2_645
Si1 Ru1 Si1 C7 53.57(19) 3_765
N2 Ru1 Si1 C7 19.81(14) 3_765
N2 Ru1 Si1 C7 167.12(11) 2_645
N2 Ru1 Si1 C7 -115.68(18) .
N1 Ru1 N1 C1 97.03(9) 3_765
N1 Ru1 N1 C1 6.43(12) 2_645
Si1 Ru1 N1 C1 -73.64(13) 2_645
Si1 Ru1 N1 C1 -176.43(12) .
Si1 Ru1 N1 C1 80.1(5) 3_765
N2 Ru1 N1 C1 93.09(12) 3_765
N2 Ru1 N1 C1 -40.06(11) 2_645
N2 Ru1 N1 C1 -177.27(12) .
N1 Ru1 N1 C5 -91.74(13) 3_765
N1 Ru1 N1 C5 177.66(10) 2_645
Si1 Ru1 N1 C5 97.59(11) 2_645
Si1 Ru1 N1 C5 -5.20(12) .
Si1 Ru1 N1 C5 -108.7(5) 3_765
N2 Ru1 N1 C5 -95.68(13) 3_765
N2 Ru1 N1 C5 131.17(10) 2_645
N2 Ru1 N1 C5 -6.04(9) .
N1 Ru1 N1 N2 -85.70(7) 3_765
N1 Ru1 N1 N2 -176.30(6) 2_645
Si1 Ru1 N1 N2 103.63(8) 2_645
Si1 Ru1 N1 N2 0.84(8) .
Si1 Ru1 N1 N2 -102.6(5) 3_765
N2 Ru1 N1 N2 -89.64(8) 3_765
N2 Ru1 N1 N2 137.21(5) 2_645
C8 Si2 N2 C5 72.57(19) .
C9 Si2 N2 C5 -54.3(2) .
C8 Si2 N2 Si1 -109.54(16) .
C9 Si2 N2 Si1 123.62(15) .
C8 Si2 N2 N1 88.2(2) .
C9 Si2 N2 N1 -38.6(3) .
C8 Si2 N2 Ru1 -132.9(3) .
C9 Si2 N2 Ru1 100.3(3) .
C6 Si1 N2 C5 -120.94(14) .
C7 Si1 N2 C5 129.41(14) .
Ru1 Si1 N2 C5 7.54(16) .
C6 Si1 N2 Si2 61.09(17) .
C7 Si1 N2 Si2 -48.56(18) .
Ru1 Si1 N2 Si2 -170.42(12) .
C6 Si1 N2 N1 -127.46(12) .
C7 Si1 N2 N1 122.90(12) .
Ru1 Si1 N2 N1 1.03(9) .
C6 Si1 N2 Ru1 -128.49(17) .
C7 Si1 N2 Ru1 121.87(16) .
C1 N1 N2 C5 5.6(2) .
Ru1 N1 N2 C5 -169.79(15) .
C1 N1 N2 Si2 -21.0(3) .
C5 N1 N2 Si2 -26.6(2) .
Ru1 N1 N2 Si2 163.6(2) .
C1 N1 N2 Si1 174.3(2) .
C5 N1 N2 Si1 168.73(17) .
Ru1 N1 N2 Si1 -1.05(9) .
C1 N1 N2 Ru1 175.4(2) .
C5 N1 N2 Ru1 169.79(15) .
N1 Ru1 N2 C5 98.81(10) 3_765
N1 Ru1 N2 C5 5.42(8) .
N1 Ru1 N2 C5 10.85(12) 2_645
Si1 Ru1 N2 C5 -72.74(11) 2_645
Si1 Ru1 N2 C5 -173.09(15) .
Si1 Ru1 N2 C5 172.02(14) 3_765
N2 Ru1 N2 C5 133.54(11) 3_765
N2 Ru1 N2 C5 -46.17(11) 2_645
N1 Ru1 N2 Si2 -58.8(4) 3_765
N1 Ru1 N2 Si2 -152.2(4) .
N1 Ru1 N2 Si2 -146.8(3) 2_645
Si1 Ru1 N2 Si2 129.6(3) 2_645
Si1 Ru1 N2 Si2 29.3(4) .
Si1 Ru1 N2 Si2 14.4(4) 3_765
N2 Ru1 N2 Si2 -24.1(4) 3_765
N2 Ru1 N2 Si2 156.2(3) 2_645
N1 Ru1 N2 Si1 -88.11(12) 3_765
N1 Ru1 N2 Si1 178.50(13) .
N1 Ru1 N2 Si1 -176.07(15) 2_645
Si1 Ru1 N2 Si1 100.35(18) 2_645
Si1 Ru1 N2 Si1 -14.90(15) 3_765
N2 Ru1 N2 Si1 -53.37(13) 3_765
N2 Ru1 N2 Si1 126.92(15) 2_645
N1 Ru1 N2 N1 93.39(10) 3_765
N1 Ru1 N2 N1 5.43(8) 2_645
Si1 Ru1 N2 N1 -78.15(8) 2_645
Si1 Ru1 N2 N1 -178.50(13) .
Si1 Ru1 N2 N1 166.60(15) 3_765
N2 Ru1 N2 N1 128.13(11) 3_765
N2 Ru1 N2 N1 -51.59(7) 2_645
C1 N1 C5 N2 -176.77(13) .
Ru1 N1 C5 N2 11.85(17) .
C1 N1 C5 C4 3.5(2) .
Ru1 N1 C5 C4 -167.92(11) .
N2 N1 C5 C4 -179.8(2) .
Si2 N2 C5 N1 165.12(13) .
Si1 N2 C5 N1 -12.81(19) .
Ru1 N2 C5 N1 -7.29(11) .
Si2 N2 C5 C4 -15.1(2) .
Si1 N2 C5 C4 166.96(14) .
N1 N2 C5 C4 179.8(2) .
Ru1 N2 C5 C4 172.47(15) .
C4 C3 C2 C1 2.1(2) .
C5 N1 C1 C2 -1.3(2) .
Ru1 N1 C1 C2 170.05(13) .
N2 N1 C1 C2 -4.6(3) .
C3 C2 C1 N1 -1.5(2) .
C2 C3 C4 C5 0.0(2) .
N1 C5 C4 C3 -2.9(2) .
N2 C5 C4 C3 177.36(15) .
